data_1536623
loop_
_publ_author_name
'Wisser, T.'
'Hoppe, R.'

_publ_section_title
;
 Neues ueber Oxotellurate(VI) der Alkalimetalle. Zur Existenz und
 Konstitution von Li6 Te O6
;
_journal_name_full 'Zeitschrift fuer Anorganische und Allgemeine Chemie'
_journal_page_first 133
_journal_page_last 142
_journal_volume 573
_journal_year 1989
_chemical_formula_sum 'Li6 O6 Te'
_chemical_name_systematic 'Li6 (Te O6)'
_space_group_IT_number 148
_symmetry_space_group_name_Hall '-R 3'
_symmetry_space_group_name_H-M 'R -3 :H'
_cell_angle_alpha 90
_cell_angle_beta 90
_cell_angle_gamma 120
_cell_formula_units_Z 3
_cell_length_a 7.9199
_cell_length_b 7.9199
_cell_length_c 6.9644
_cell_volume 378.315
_citation_journal_id_ASTM ZAACAB
_cod_data_source_file Wisser_ZAACAB_1989_1942.cif
_cod_data_source_block Li6O6Te1
_cod_original_cell_volume 378.3151
_cod_original_formula_sum 'Li6 O6 Te1'
_cod_database_code 1536623

loop_
_symmetry_equiv_pos_as_xyz
x,y,z
-y,x-y,z
-x+y,-x,z
-x,-y,-z
y,-x+y,-z
x-y,x,-z
x+2/3,y+1/3,z+1/3
-y+2/3,x-y+1/3,z+1/3
-x+y+2/3,-x+1/3,z+1/3
-x+2/3,-y+1/3,-z+1/3
y+2/3,-x+y+1/3,-z+1/3
x-y+2/3,x+1/3,-z+1/3
x+1/3,y+2/3,z+2/3
-y+1/3,x-y+2/3,z+2/3
-x+y+1/3,-x+2/3,z+2/3
-x+1/3,-y+2/3,-z+2/3
y+1/3,-x+y+2/3,-z+2/3
x-y+1/3,x+2/3,-z+2/3

loop_
_atom_site_label
_atom_site_type_symbol
_atom_site_fract_x
_atom_site_fract_y
_atom_site_fract_z
_atom_site_occupancy
_atom_site_U_iso_or_equiv
O1 O-2 0.7774 0.8394 0.1592 1 0.0
Li1 Li+1 0.2669 0.2367 0.3243 1 0.0
Te1 Te+6 0 0 0 1 0.0
